data_7114373
loop_
_publ_author_name
'Fraser, Christopher S. A.'
'Eisler, Dana J.'
'Jennings, Michael C.'
'Puddephatt, Richard J.'

_publ_section_title
;
 Self-assembly of an organometallic side-by-side double helix
;
_journal_issue 11
_journal_name_full 'Chemical Communications'
_journal_page_first 1224
_journal_paper_doi 10.1039/b203183c
_journal_year 2002
_chemical_formula_sum 'C36.5 H47 Cl3 F6 N4 O3 P Pt'
_chemical_formula_weight 1036.19
_chemical_name_systematic
; 
? 
;
_space_group_IT_number 2
_symmetry_cell_setting triclinic
_symmetry_space_group_name_Hall '-P 1'
_symmetry_space_group_name_H-M 'P -1'
_atom_sites_solution_hydrogens geom
_atom_sites_solution_primary patterson
_atom_sites_solution_secondary difmap
_audit_creation_method SHELXL-97
_cell_angle_alpha 105.5620(10)
_cell_angle_beta 101.9230(10)
_cell_angle_gamma 93.4360(10)
_cell_formula_units_Z 2
_cell_length_a 11.6287(2)
_cell_length_b 11.7868(2)
_cell_length_c 16.3564(3)
_cell_measurement_temperature 200(2)
_cell_volume 2097.23(7)
_computing_cell_refinement 'Nonius DENZO'
_computing_data_collection 'Nonius COLLECT'
_computing_data_reduction 'Nonius DENZO'
_computing_molecular_graphics 'Bruker SHELXTL'
_computing_publication_material 'Bruker SHELXTL'
_computing_structure_refinement 'SHELXL-97 (Sheldrick, 1997)'
_computing_structure_solution 'SHELXS-97 (Sheldrick, 1990)'
_diffrn_ambient_temperature 200(2)
_diffrn_measured_fraction_theta_full 0.993
_diffrn_measured_fraction_theta_max 0.993
_diffrn_measurement_device_type 'Nonius Kappa CCD'
_diffrn_measurement_method 'phi/omega scans'
_diffrn_radiation_monochromator graphite
_diffrn_radiation_source 'fine-focus sealed tube'
_diffrn_radiation_type MoK\a
_diffrn_radiation_wavelength 0.71073
_diffrn_reflns_av_R_equivalents 0.042
_diffrn_reflns_av_sigmaI/netI 0.0830
_diffrn_reflns_limit_h_max 16
_diffrn_reflns_limit_h_min -16
_diffrn_reflns_limit_k_max 16
_diffrn_reflns_limit_k_min -15
_diffrn_reflns_limit_l_max 23
_diffrn_reflns_limit_l_min -23
_diffrn_reflns_number 27262
_diffrn_reflns_theta_full 30.06
_diffrn_reflns_theta_max 30.06
_diffrn_reflns_theta_min 2.57
_exptl_absorpt_coefficient_mu 3.641
_exptl_absorpt_correction_T_max 0.5296
_exptl_absorpt_correction_T_min 0.4288
_exptl_absorpt_correction_type integration
_exptl_crystal_colour colourless
_exptl_crystal_density_diffrn 1.641
_exptl_crystal_density_method 'not measured'
_exptl_crystal_description chip
_exptl_crystal_F_000 1032
_exptl_crystal_size_max 0.28
_exptl_crystal_size_mid 0.23
_exptl_crystal_size_min 0.20
_refine_diff_density_max 1.298
_refine_diff_density_min -1.090
_refine_diff_density_rms 0.139
_refine_ls_extinction_method none
_refine_ls_goodness_of_fit_ref 1.019
_refine_ls_hydrogen_treatment mixed
_refine_ls_matrix_type full
_refine_ls_number_parameters 505
_refine_ls_number_reflns 12215
_refine_ls_number_restraints 6
_refine_ls_restrained_S_all 1.023
_refine_ls_R_factor_all 0.0852
_refine_ls_R_factor_gt 0.0482
_refine_ls_shift/su_max 0.002
_refine_ls_shift/su_mean 0.000
_refine_ls_structure_factor_coef Fsqd
_refine_ls_weighting_details 'calc w=1/[\s^2^(Fo^2^)+(0.0561P)^2^+0.0000P] where P=(Fo^2^+2Fc^2^)/3'
_refine_ls_weighting_scheme calc
_refine_ls_wR_factor_gt 0.1029
_refine_ls_wR_factor_ref 0.1167
_reflns_number_gt 8700
_reflns_number_total 12215
_reflns_threshold_expression >2sigma(I)
_cod_data_source_file b203183c.txt
_cod_data_source_block complex2
_cod_depositor_comments
;
The following automatic conversions were performed:

'_symmetry_cell_setting' value 'Triclinic' changed to 'triclinic'
according to
/usr/data/users/saulius/automatic-downloads/retrospective/RSC/lib/dictionaries/cif_core.dic
dictionary named 'cif_core.dic' version 2.4.2 from 2011-04-26.

Automatic conversion script
Id: cif_fix_values 2281 2013-09-26 08:29:07Z andrius 
;
_cod_original_cell_volume 2097.23(6)
_cod_original_sg_symbol_H-M P-1
_cod_original_formula_sum 'C36.50 H47 Cl3 F6 N4 O3 P Pt'
_cod_database_code 7114373

loop_
_symmetry_equiv_pos_as_xyz
'x, y, z'
'-x, -y, -z'

loop_
_atom_site_label
_atom_site_type_symbol
_atom_site_fract_x
_atom_site_fract_y
_atom_site_fract_z
_atom_site_U_iso_or_equiv
_atom_site_adp_type
_atom_site_occupancy
_atom_site_symmetry_multiplicity
_atom_site_calc_flag
_atom_site_refinement_flags
Pt1 Pt 0.663073(16) 0.740833(17) 0.681624(11) 0.03285(7) Uani 1 1 d .
C1 C 0.7865(5) 0.6460(5) 0.6282(3) 0.0450(13) Uani 1 1 d .
H1A H 0.7791 0.6492 0.5681 0.068 Uiso 1 1 calc R
H1B H 0.7727 0.5632 0.6284 0.068 Uiso 1 1 calc R
H1C H 0.8663 0.6805 0.6628 0.068 Uiso 1 1 calc R
C2 C 0.5611(5) 0.5784(5) 0.6366(3) 0.0488(13) Uani 1 1 d .
H2A H 0.5177 0.5666 0.5762 0.073 Uiso 1 1 calc R
H2B H 0.5047 0.5756 0.6732 0.073 Uiso 1 1 calc R
H2C H 0.6122 0.5157 0.6388 0.073 Uiso 1 1 calc R
C3 C 0.6007(5) 0.7630(6) 0.5592(3) 0.0505(15) Uani 1 1 d .
H3A H 0.6587 0.8188 0.5482 0.061 Uiso 1 1 calc R
H3B H 0.5930 0.6858 0.5142 0.061 Uiso 1 1 calc R
C1A1 C 0.4835(5) 0.8095(6) 0.5512(3) 0.0521(15) Uani 1 1 d .
C1A2 C 0.3793(5) 0.7327(6) 0.5198(4) 0.0653(19) Uani 1 1 d .
H1AA H 0.3826 0.6495 0.5037 0.078 Uiso 1 1 calc R
C1A3 C 0.2701(6) 0.7752(7) 0.5114(4) 0.072(2) Uani 1 1 d .
H1AB H 0.1992 0.7215 0.4902 0.086 Uiso 1 1 calc R
C1A4 C 0.2653(6) 0.8962(6) 0.5342(4) 0.0613(17) Uani 1 1 d .
C1A5 C 0.3688(6) 0.9735(6) 0.5657(4) 0.0586(17) Uani 1 1 d .
H1AC H 0.3652 1.0566 0.5822 0.070 Uiso 1 1 calc R
C1A6 C 0.4779(5) 0.9311(6) 0.5735(4) 0.0563(16) Uani 1 1 d .
H1AD H 0.5487 0.9850 0.5940 0.068 Uiso 1 1 calc R
C4 C 0.1496(8) 0.9432(7) 0.5242(4) 0.076(2) Uani 1 1 d .
O1 O 0.1498(4) 1.0548(5) 0.5442(4) 0.0936(17) Uani 1 1 d .
H1O1 H 0.0798 1.0710 0.5397 0.140 Uiso 1 1 calc R
O2 O 0.0562(5) 0.8703(5) 0.4942(4) 0.0969(19) Uani 1 1 d .
N1N1 N 0.5466(3) 0.8515(4) 0.7451(2) 0.0311(8) Uani 1 1 d .
C1N2 C 0.4396(4) 0.8145(5) 0.7539(3) 0.0402(11) Uani 1 1 d .
H1NA H 0.4090 0.7331 0.7284 0.048 Uiso 1 1 calc R
C1N3 C 0.3725(5) 0.8896(5) 0.7982(3) 0.0415(12) Uani 1 1 d .
H1NB H 0.2976 0.8588 0.8029 0.050 Uiso 1 1 calc R
C1N4 C 0.4118(4) 1.0089(4) 0.8360(3) 0.0338(10) Uani 1 1 d .
C1N5 C 0.5260(4) 1.0472(4) 0.8284(3) 0.0328(10) Uani 1 1 d .
H1NC H 0.5596 1.1274 0.8553 0.039 Uiso 1 1 calc R
C1N6 C 0.5894(4) 0.9667(4) 0.7811(3) 0.0315(10) Uani 1 1 d .
C5 C 0.3394(5) 1.0924(5) 0.8853(4) 0.0422(12) Uani 1 1 d .
C6 C 0.2076(5) 1.0577(7) 0.8418(5) 0.080(2) Uani 1 1 d .
H6A H 0.1613 1.1121 0.8743 0.121 Uiso 1 1 calc R
H6B H 0.1837 0.9764 0.8415 0.121 Uiso 1 1 calc R
H6C H 0.1934 1.0623 0.7816 0.121 Uiso 1 1 calc R
C7 C 0.3726(6) 1.2202(5) 0.8857(4) 0.0606(18) Uani 1 1 d .
H7A H 0.3248 1.2727 0.9181 0.091 Uiso 1 1 calc R
H7B H 0.3576 1.2249 0.8256 0.091 Uiso 1 1 calc R
H7C H 0.4567 1.2448 0.9137 0.091 Uiso 1 1 calc R
C8 C 0.3617(7) 1.0847(6) 0.9796(4) 0.0665(19) Uani 1 1 d .
H8A H 0.3151 1.1387 1.0121 0.100 Uiso 1 1 calc R
H8B H 0.4460 1.1073 1.0076 0.100 Uiso 1 1 calc R
H8C H 0.3382 1.0033 0.9791 0.100 Uiso 1 1 calc R
N2N1 N 0.7534(3) 0.9182(4) 0.7172(2) 0.0320(9) Uani 1 1 d .
C2N2 C 0.8483(5) 0.9491(5) 0.6904(3) 0.0415(12) Uani 1 1 d .
H2NA H 0.8856 0.8880 0.6589 0.050 Uiso 1 1 calc R
C2N3 C 0.8947(4) 1.0647(5) 0.7058(3) 0.0387(12) Uani 1 1 d .
H2NB H 0.9618 1.0813 0.6844 0.046 Uiso 1 1 calc R
C2N4 C 0.8450(4) 1.1575(5) 0.7524(3) 0.0354(11) Uani 1 1 d .
C2N5 C 0.7462(4) 1.1239(4) 0.7809(3) 0.0335(10) Uani 1 1 d .
H2NC H 0.7094 1.1835 0.8143 0.040 Uiso 1 1 calc R
C2N6 C 0.7008(4) 1.0058(4) 0.7617(3) 0.0317(10) Uani 1 1 d .
C9 C 0.8928(4) 1.2860(5) 0.7743(3) 0.0404(12) Uani 1 1 d .
C10 C 0.9937(5) 1.3047(6) 0.7300(4) 0.0634(17) Uani 1 1 d .
H10A H 0.9640 1.2770 0.6665 0.095 Uiso 1 1 calc R
H10B H 1.0579 1.2599 0.7476 0.095 Uiso 1 1 calc R
H10C H 1.0234 1.3893 0.7477 0.095 Uiso 1 1 calc R
C11 C 0.7955(5) 1.3572(5) 0.7453(4) 0.0561(15) Uani 1 1 d .
H11A H 0.7668 1.3286 0.6818 0.084 Uiso 1 1 calc R
H11B H 0.8270 1.4413 0.7624 0.084 Uiso 1 1 calc R
H11C H 0.7299 1.3475 0.7731 0.084 Uiso 1 1 calc R
C12 C 0.9423(5) 1.3325(6) 0.8734(4) 0.0579(16) Uani 1 1 d .
H12A H 1.0057 1.2869 0.8910 0.087 Uiso 1 1 calc R
H12B H 0.8788 1.3239 0.9033 0.087 Uiso 1 1 calc R
H12C H 0.9738 1.4164 0.8890 0.087 Uiso 1 1 calc R
N3N1 N 0.7242(3) 0.6998(3) 0.8093(2) 0.0308(8) Uani 1 1 d .
C3N2 C 0.6378(4) 0.6441(4) 0.8337(3) 0.0360(10) Uani 1 1 d .
H3NA H 0.5583 0.6404 0.8029 0.043 Uiso 1 1 calc R
C3N3 C 0.6584(5) 0.5928(5) 0.9000(3) 0.0411(12) Uani 1 1 d .
H3NB H 0.5947 0.5553 0.9151 0.049 Uiso 1 1 calc R
C3N4 C 0.7735(5) 0.5966(5) 0.9447(3) 0.0408(12) Uani 1 1 d .
H3NC H 0.7914 0.5582 0.9891 0.049 Uiso 1 1 calc R
C3N5 C 0.8613(4) 0.6573(4) 0.9232(3) 0.0359(11) Uani 1 1 d .
H3ND H 0.9409 0.6635 0.9547 0.043 Uiso 1 1 calc R
C3N6 C 0.8366(4) 0.7093(4) 0.8572(3) 0.0304(10) Uani 1 1 d .
C13 C 0.9349(4) 0.7801(5) 0.8388(3) 0.0344(10) Uani 1 1 d .
H13A H 0.9875 0.7259 0.8122 0.041 Uiso 1 1 calc R
H13B H 0.9012 0.8230 0.7969 0.041 Uiso 1 1 calc R
N1 N 1.0032(3) 0.8649(4) 0.9190(2) 0.0354(9) Uani 1 1 d .
H1D H 1.0743 0.8516 0.9427 0.042 Uiso 1 1 calc R
C14 C 0.9597(4) 0.9628(4) 0.9574(3) 0.0349(10) Uani 1 1 d .
O3 O 0.8632(3) 0.9906(3) 0.9281(2) 0.0448(9) Uani 1 1 d .
P10 P 0.26742(13) 0.64075(14) 0.91096(11) 0.0482(4) Uani 1 1 d .
F10 F 0.1426(3) 0.6082(5) 0.9268(3) 0.1047(17) Uani 1 1 d .
F11 F 0.2127(6) 0.6296(6) 0.8147(3) 0.140(2) Uani 1 1 d .
F12 F 0.2836(7) 0.5077(4) 0.8913(4) 0.153(3) Uani 1 1 d .
F13 F 0.3184(4) 0.6546(5) 1.0118(3) 0.1069(16) Uani 1 1 d .
F14 F 0.2420(5) 0.7717(4) 0.9283(4) 0.127(2) Uani 1 1 d .
F15 F 0.3904(4) 0.6756(6) 0.8991(4) 0.142(3) Uani 1 1 d .
C100 C 0.3100(10) 1.3397(13) 0.6912(7) 0.194(8) Uani 1 1 d D
H10D H 0.2635 1.2656 0.6895 0.233 Uiso 1 1 calc R
H10E H 0.3114 1.3979 0.7478 0.233 Uiso 1 1 calc R
Cl10 Cl 0.2368(3) 1.3900(5) 0.6147(2) 0.195(2) Uani 1 1 d D
Cl11 Cl 0.4547(2) 1.3095(2) 0.69175(16) 0.1108(8) Uani 1 1 d D
C200 C 1.112(3) 0.6077(16) 0.6188(11) 0.216(17) Uani 0.50 1 d PD
H20A H 1.1964 0.5991 0.6206 0.259 Uiso 0.50 1 calc PR
H20B H 1.0860 0.5658 0.6581 0.259 Uiso 0.50 1 calc PR
Cl20 Cl 1.0301(8) 0.5475(8) 0.5158(7) 0.185(4) Uani 0.50 1 d PD
Cl21 Cl 1.0940(5) 0.7581(8) 0.6538(4) 0.155(3) Uani 0.50 1 d PD

loop_
_atom_site_aniso_label
_atom_site_aniso_U_11
_atom_site_aniso_U_22
_atom_site_aniso_U_33
_atom_site_aniso_U_23
_atom_site_aniso_U_13
_atom_site_aniso_U_12
Pt1 0.04030(11) 0.03002(11) 0.02750(10) 0.00582(7) 0.00758(7) 0.01110(8)
C1 0.059(3) 0.041(3) 0.037(3) 0.007(2) 0.016(2) 0.021(3)
C2 0.053(3) 0.033(3) 0.044(3) -0.006(2) -0.003(2) 0.006(3)
C3 0.065(4) 0.066(4) 0.029(2) 0.021(3) 0.011(2) 0.032(3)
C1A1 0.062(4) 0.065(4) 0.031(3) 0.016(3) 0.007(3) 0.024(3)
C1A2 0.062(4) 0.062(4) 0.051(3) -0.007(3) -0.010(3) 0.028(3)
C1A3 0.058(4) 0.066(5) 0.065(4) -0.005(4) -0.015(3) 0.018(4)
C1A4 0.060(4) 0.065(5) 0.047(3) 0.005(3) -0.005(3) 0.029(3)
C1A5 0.079(4) 0.056(4) 0.043(3) 0.019(3) 0.007(3) 0.030(4)
C1A6 0.063(4) 0.062(4) 0.056(3) 0.035(3) 0.013(3) 0.021(3)
C4 0.096(6) 0.062(5) 0.054(4) 0.002(4) -0.006(4) 0.030(5)
O1 0.079(3) 0.069(4) 0.121(4) 0.017(3) 0.001(3) 0.038(3)
O2 0.058(3) 0.080(4) 0.125(5) 0.001(4) -0.007(3) 0.028(3)
N1N1 0.035(2) 0.032(2) 0.0286(19) 0.0083(17) 0.0105(16) 0.0076(17)
C1N2 0.042(3) 0.034(3) 0.043(3) 0.008(2) 0.010(2) 0.002(2)
C1N3 0.039(3) 0.042(3) 0.050(3) 0.020(3) 0.016(2) 0.005(2)
C1N4 0.040(3) 0.034(3) 0.034(2) 0.013(2) 0.016(2) 0.009(2)
C1N5 0.039(2) 0.027(3) 0.034(2) 0.005(2) 0.014(2) 0.006(2)
C1N6 0.036(2) 0.034(3) 0.030(2) 0.013(2) 0.0130(19) 0.011(2)
C5 0.041(3) 0.039(3) 0.051(3) 0.010(3) 0.021(2) 0.012(2)
C6 0.043(3) 0.072(5) 0.113(6) -0.001(4) 0.021(4) 0.018(3)
C7 0.074(4) 0.055(4) 0.078(4) 0.028(3) 0.051(4) 0.039(3)
C8 0.098(5) 0.058(4) 0.065(4) 0.025(4) 0.051(4) 0.030(4)
N2N1 0.035(2) 0.033(2) 0.035(2) 0.0141(18) 0.0157(17) 0.0107(17)
C2N2 0.051(3) 0.042(3) 0.044(3) 0.018(2) 0.027(2) 0.018(3)
C2N3 0.038(3) 0.043(3) 0.045(3) 0.019(2) 0.023(2) 0.009(2)
C2N4 0.037(3) 0.037(3) 0.037(2) 0.018(2) 0.011(2) 0.011(2)
C2N5 0.036(2) 0.034(3) 0.036(2) 0.013(2) 0.013(2) 0.013(2)
C2N6 0.034(2) 0.035(3) 0.032(2) 0.014(2) 0.0122(19) 0.011(2)
C9 0.043(3) 0.039(3) 0.041(3) 0.015(2) 0.013(2) -0.001(2)
C10 0.068(4) 0.057(4) 0.071(4) 0.016(3) 0.036(3) -0.010(3)
C11 0.062(4) 0.042(4) 0.064(4) 0.023(3) 0.003(3) 0.008(3)
C12 0.058(4) 0.063(4) 0.049(3) 0.015(3) 0.009(3) -0.003(3)
N3N1 0.037(2) 0.024(2) 0.0300(19) 0.0063(16) 0.0057(16) 0.0052(17)
C3N2 0.035(2) 0.032(3) 0.039(3) 0.009(2) 0.005(2) 0.003(2)
C3N3 0.048(3) 0.034(3) 0.042(3) 0.010(2) 0.016(2) 0.000(2)
C3N4 0.059(3) 0.035(3) 0.034(2) 0.015(2) 0.015(2) 0.012(2)
C3N5 0.037(3) 0.035(3) 0.032(2) 0.009(2) 0.003(2) 0.005(2)
C3N6 0.032(2) 0.026(2) 0.030(2) 0.0039(19) 0.0059(18) 0.0046(19)
C13 0.034(2) 0.036(3) 0.033(2) 0.010(2) 0.0078(19) 0.008(2)
N1 0.030(2) 0.033(2) 0.039(2) 0.0079(18) 0.0039(17) 0.0046(17)
C14 0.028(2) 0.034(3) 0.043(3) 0.014(2) 0.006(2) 0.001(2)
O3 0.0370(19) 0.048(2) 0.044(2) 0.0077(18) 0.0033(15) 0.0074(17)
P10 0.0486(8) 0.0453(9) 0.0642(9) 0.0278(8) 0.0248(7) 0.0129(7)
F10 0.063(3) 0.147(5) 0.127(4) 0.077(4) 0.029(3) -0.006(3)
F11 0.170(5) 0.177(7) 0.079(3) 0.070(4) 0.006(3) -0.009(5)
F12 0.308(8) 0.064(3) 0.153(5) 0.058(4) 0.148(6) 0.079(4)
F13 0.099(3) 0.130(5) 0.087(3) 0.045(3) 0.002(3) -0.020(3)
F14 0.145(4) 0.062(3) 0.216(6) 0.064(4) 0.094(4) 0.046(3)
F15 0.064(3) 0.213(7) 0.233(6) 0.165(6) 0.078(4) 0.046(3)
C100 0.252(14) 0.285(18) 0.198(13) 0.195(14) 0.174(12) 0.201(14)
Cl10 0.149(3) 0.354(6) 0.103(2) 0.073(3) 0.053(2) 0.075(3)
Cl11 0.1281(19) 0.112(2) 0.0988(17) 0.0373(15) 0.0403(15) -0.0129(16)
C200 0.32(4) 0.18(3) 0.072(14) -0.021(17) -0.05(2) 0.05(3)
Cl20 0.160(9) 0.194(12) 0.166(8) -0.009(8) 0.038(7) 0.033(7)
Cl21 0.097(4) 0.250(9) 0.125(5) 0.071(5) 0.025(3) 0.002(5)

loop_
_atom_type_symbol
_atom_type_description
_atom_type_scat_dispersion_real
_atom_type_scat_dispersion_imag
_atom_type_scat_source
C C 0.0033 0.0016 'International Tables Vol C Tables 4.2.6.8 and 6.1.1.4'
H H 0.0000 0.0000 'International Tables Vol C Tables 4.2.6.8 and 6.1.1.4'
N N 0.0061 0.0033 'International Tables Vol C Tables 4.2.6.8 and 6.1.1.4'
O O 0.0106 0.0060 'International Tables Vol C Tables 4.2.6.8 and 6.1.1.4'
F F 0.0171 0.0103 'International Tables Vol C Tables 4.2.6.8 and 6.1.1.4'
P P 0.1023 0.0942 'International Tables Vol C Tables 4.2.6.8 and 6.1.1.4'
Cl Cl 0.1484 0.1585 'International Tables Vol C Tables 4.2.6.8 and 6.1.1.4'
Pt Pt -1.7033 8.3905 'International Tables Vol C Tables 4.2.6.8 and 6.1.1.4'

loop_
_geom_angle_atom_site_label_1
_geom_angle_atom_site_label_2
_geom_angle_atom_site_label_3
_geom_angle
_geom_angle_site_symmetry_1
_geom_angle_site_symmetry_3
C2 Pt1 C1 83.2(2) . .
C2 Pt1 C3 87.4(2) . .
C1 Pt1 C3 86.4(2) . .
C2 Pt1 N2N1 172.67(17) . .
C1 Pt1 N2N1 99.92(19) . .
C3 Pt1 N2N1 86.2(2) . .
C2 Pt1 N1N1 101.40(19) . .
C1 Pt1 N1N1 174.94(19) . .
C3 Pt1 N1N1 95.83(17) . .
N2N1 Pt1 N1N1 75.75(14) . .
C2 Pt1 N3N1 87.67(19) . .
C1 Pt1 N3N1 91.87(17) . .
C3 Pt1 N3N1 174.9(2) . .
N2N1 Pt1 N3N1 98.79(14) . .
N1N1 Pt1 N3N1 86.27(13) . .
C1A1 C3 Pt1 112.0(3) . .
C1A2 C1A1 C1A6 119.1(5) . .
C1A2 C1A1 C3 120.7(6) . .
C1A6 C1A1 C3 120.2(6) . .
C1A1 C1A2 C1A3 121.1(7) . .
C1A4 C1A3 C1A2 119.5(7) . .
C1A5 C1A4 C1A3 119.8(6) . .
C1A5 C1A4 C4 119.9(7) . .
C1A3 C1A4 C4 120.3(7) . .
C1A4 C1A5 C1A6 120.7(6) . .
C1A5 C1A6 C1A1 119.8(6) . .
O2 C4 O1 123.5(7) . .
O2 C4 C1A4 118.5(7) . .
O1 C4 C1A4 117.9(8) . .
C1N2 N1N1 C1N6 118.5(4) . .
C1N2 N1N1 Pt1 126.0(3) . .
C1N6 N1N1 Pt1 115.5(3) . .
N1N1 C1N2 C1N3 122.6(5) . .
C1N2 C1N3 C1N4 121.4(5) . .
C1N3 C1N4 C1N5 115.9(4) . .
C1N3 C1N4 C5 122.0(4) . .
C1N5 C1N4 C5 122.1(5) . .
C1N6 C1N5 C1N4 120.1(5) . .
N1N1 C1N6 C1N5 121.6(4) . .
N1N1 C1N6 C2N6 116.5(4) . .
C1N5 C1N6 C2N6 121.8(4) . .
C1N4 C5 C6 110.0(5) . .
C1N4 C5 C7 110.9(4) . .
C6 C5 C7 107.9(5) . .
C1N4 C5 C8 108.9(4) . .
C6 C5 C8 109.4(5) . .
C7 C5 C8 109.7(5) . .
C2N2 N2N1 C2N6 117.9(4) . .
C2N2 N2N1 Pt1 125.2(3) . .
C2N6 N2N1 Pt1 116.5(3) . .
N2N1 C2N2 C2N3 123.3(4) . .
C2N2 C2N3 C2N4 120.9(4) . .
C2N3 C2N4 C2N5 115.2(5) . .
C2N3 C2N4 C9 124.0(4) . .
C2N5 C2N4 C9 120.7(4) . .
C2N6 C2N5 C2N4 121.7(4) . .
N2N1 C2N6 C2N5 120.9(4) . .
N2N1 C2N6 C1N6 115.2(4) . .
C2N5 C2N6 C1N6 123.7(4) . .
C2N4 C9 C11 110.4(4) . .
C2N4 C9 C10 112.5(4) . .
C11 C9 C10 107.6(4) . .
C2N4 C9 C12 108.2(4) . .
C11 C9 C12 110.3(5) . .
C10 C9 C12 107.8(5) . .
C3N2 N3N1 C3N6 117.1(4) . .
C3N2 N3N1 Pt1 113.8(3) . .
C3N6 N3N1 Pt1 128.4(3) . .
N3N1 C3N2 C3N3 123.7(4) . .
C3N2 C3N3 C3N4 118.7(5) . .
C3N5 C3N4 C3N3 118.1(4) . .
C3N6 C3N5 C3N4 121.2(5) . .
N3N1 C3N6 C3N5 121.0(4) . .
N3N1 C3N6 C13 119.7(4) . .
C3N5 C3N6 C13 119.3(4) . .
N1 C13 C3N6 110.5(4) . .
C14 N1 C13 121.2(4) . .
O3 C14 N1 124.1(5) . .
O3 C14 C14 122.0(6) . 2_777
N1 C14 C14 113.9(5) . 2_777
F15 P10 F11 90.6(3) . .
F15 P10 F12 93.1(4) . .
F11 P10 F12 92.9(4) . .
F15 P10 F14 90.4(3) . .
F11 P10 F14 85.2(4) . .
F12 P10 F14 176.1(4) . .
F15 P10 F10 177.8(4) . .
F11 P10 F10 91.2(3) . .
F12 P10 F10 88.0(3) . .
F14 P10 F10 88.6(3) . .
F15 P10 F13 91.7(3) . .
F11 P10 F13 177.2(3) . .
F12 P10 F13 88.6(3) . .
F14 P10 F13 93.2(3) . .
F10 P10 F13 86.5(2) . .
Cl10 C100 Cl11 120.0(5) . .
Cl20 C200 Cl21 109.4(12) . .
Cl20 Cl20 C200 129.1(18) 2_766 .

loop_
_geom_bond_atom_site_label_1
_geom_bond_atom_site_label_2
_geom_bond_distance
_geom_bond_site_symmetry_2
Pt1 C2 2.055(6) .
Pt1 C1 2.064(5) .
Pt1 C3 2.076(4) .
Pt1 N2N1 2.154(4) .
Pt1 N1N1 2.164(4) .
Pt1 N3N1 2.252(4) .
C3 C1A1 1.493(7) .
C1A1 C1A2 1.383(9) .
C1A1 C1A6 1.389(8) .
C1A2 C1A3 1.387(8) .
C1A3 C1A4 1.383(9) .
C1A4 C1A5 1.380(9) .
C1A4 C4 1.480(9) .
C1A5 C1A6 1.386(7) .
C4 O2 1.265(10) .
C4 O1 1.266(9) .
N1N1 C1N2 1.342(6) .
N1N1 C1N6 1.345(6) .
C1N2 C1N3 1.375(7) .
C1N3 C1N4 1.382(7) .
C1N4 C1N5 1.417(6) .
C1N4 C5 1.511(6) .
C1N5 C1N6 1.402(6) .
C1N6 C2N6 1.472(6) .
C5 C6 1.529(8) .
C5 C7 1.531(8) .
C5 C8 1.538(8) .
N2N1 C2N2 1.335(6) .
N2N1 C2N6 1.352(6) .
C2N2 C2N3 1.371(7) .
C2N3 C2N4 1.386(7) .
C2N4 C2N5 1.400(6) .
C2N4 C9 1.502(7) .
C2N5 C2N6 1.387(7) .
C9 C11 1.522(7) .
C9 C10 1.534(7) .
C9 C12 1.536(7) .
N3N1 C3N2 1.351(6) .
N3N1 C3N6 1.358(6) .
C3N2 C3N3 1.364(7) .
C3N3 C3N4 1.378(7) .
C3N4 C3N5 1.368(7) .
C3N5 C3N6 1.368(6) .
C3N6 C13 1.502(6) .
C13 N1 1.456(6) .
N1 C14 1.339(6) .
C14 O3 1.227(5) .
C14 C14 1.515(10) 2_777
P10 F15 1.530(4) .
P10 F11 1.538(5) .
P10 F12 1.545(5) .
P10 F14 1.550(5) .
P10 F10 1.569(4) .
P10 F13 1.594(5) .
C100 Cl10 1.630(8) .
C100 Cl11 1.739(8) .
C200 Cl20 1.692(14) .
C200 Cl21 1.749(15) .
Cl20 Cl20 1.206(16) 2_766
